data_1536382
loop_
_publ_author_name
'Pakhomov, V.I.'
'Goryunov, A.V.'
'Ivanova-Korfini, I.N.'
'Boguslavskii, A.A.'
'Lotfullin, R.Sh.'

_publ_section_title
;
 On the structure of cesium tetrachloromercurate Cs2HgCl4
;
_journal_name_full 'Zhurnal Neorganicheskoi Khimii'
_journal_page_first 526
_journal_page_last 530
_journal_volume 37
_journal_year 1992
_chemical_formula_sum 'Cl4 Cs2 Hg'
_chemical_name_systematic 'Cs2 (Hg Cl4)'
_space_group_IT_number 19
_symmetry_space_group_name_Hall 'P 2ac 2ab'
_symmetry_space_group_name_H-M 'P 21 21 21'
_cell_angle_alpha 90
_cell_angle_beta 90
_cell_angle_gamma 90
_cell_formula_units_Z 4
_cell_length_a 7.5994
_cell_length_b 9.8106
_cell_length_c 13.415
_cell_volume 1000.151
_citation_journal_id_ASTM ZNOKAQ
_cod_data_source_file Pakhomov_ZNOKAQ_1992_1254.cif
_cod_data_source_block Cl4Cs2Hg1
_cod_original_formula_sum 'Cl4 Cs2 Hg1'
_cod_database_code 1536382

loop_
_symmetry_equiv_pos_as_xyz
x,y,z
-x+1/2,-y,z+1/2
x+1/2,-y+1/2,-z
-x,y+1/2,-z+1/2

loop_
_atom_site_label
_atom_site_type_symbol
_atom_site_fract_x
_atom_site_fract_y
_atom_site_fract_z
_atom_site_occupancy
_atom_site_U_iso_or_equiv
Cl3 Cl-1 -0.235 -0.069 0.654 1 0.0
Cs1 Cs+1 0.003 0.2356 0.6798 1 0.0
Cs2 Cs+1 0.003 0.3722 0.0938 1 0.0
Hg1 Hg+2 0.0003 0.9652 0.0762 1 0.0
Cl4 Cl-1 0.258 -0.064 0.668 1 0.0
Cl1 Cl-1 0.486 -0.0722 0.4103 1 0.0
Cl2 Cl-1 -0.462 0.2796 0.5828 1 0.0
